data_7235720
loop_
_publ_author_name
'Chavan, Subhash P.'
'Chavan, Prakash N.'
'Gonnade, Rajesh G.'

_publ_section_title
;
 Stereospecific synthetic approach towards Tamiflu using the
 Ramberg--Backlund reaction from cysteine hydrochloride
;
_journal_issue 107
_journal_name_full 'RSC Adv.'
_journal_page_first 62281
_journal_paper_doi 10.1039/C4RA10391B
_journal_volume 4
_journal_year 2014
_chemical_formula_sum 'C16 H28 N2 O5'
_chemical_formula_weight 328.40
_space_group_IT_number 19
_space_group_name_Hall 'P 2ac 2ab'
_space_group_name_H-M_alt 'P 21 21 21'
_atom_sites_solution_hydrogens geom
_atom_sites_solution_primary direct
_atom_sites_solution_secondary difmap
_audit_creation_method SHELXL-97
_cell_angle_alpha 90.00
_cell_angle_beta 90.00
_cell_angle_gamma 90.00
_cell_formula_units_Z 4
_cell_length_a 5.0614(19)
_cell_length_b 17.562(6)
_cell_length_c 19.408(8)
_cell_measurement_temperature 296(2)
_cell_volume 1725.1(11)
_computing_structure_refinement 'SHELXL-97 (Sheldrick, 2008)'
_computing_structure_solution 'SHELXS-97 (Sheldrick, 2008)'
_diffrn_ambient_temperature 296(2)
_diffrn_measured_fraction_theta_full 0.913
_diffrn_measured_fraction_theta_max 0.913
_diffrn_radiation_monochromator graphite
_diffrn_radiation_source 'fine-focus sealed tube'
_diffrn_radiation_type MoK\a
_diffrn_radiation_wavelength 0.71073
_diffrn_reflns_av_R_equivalents 0.0658
_diffrn_reflns_av_sigmaI/netI 0.1130
_diffrn_reflns_limit_h_max 6
_diffrn_reflns_limit_h_min -5
_diffrn_reflns_limit_k_max 22
_diffrn_reflns_limit_k_min -21
_diffrn_reflns_limit_l_max 25
_diffrn_reflns_limit_l_min -9
_diffrn_reflns_number 7277
_diffrn_reflns_theta_full 28.64
_diffrn_reflns_theta_max 28.64
_diffrn_reflns_theta_min 2.32
_exptl_absorpt_coefficient_mu 0.093
_exptl_absorpt_correction_T_max 0.999
_exptl_absorpt_correction_T_min 0.988
_exptl_absorpt_process_details SADABS
_exptl_crystal_colour clourless
_exptl_crystal_density_diffrn 1.264
_exptl_crystal_density_method 'not measured'
_exptl_crystal_description needles
_exptl_crystal_F_000 712
_exptl_crystal_size_max 0.150
_exptl_crystal_size_mid 0.110
_exptl_crystal_size_min 0.008
_refine_diff_density_max 0.442
_refine_diff_density_min -0.273
_refine_diff_density_rms 0.078
_refine_ls_abs_structure_details 'Flack H D (1983), Acta Cryst. A39, 876-881'
_refine_ls_abs_structure_Flack 0(3)
_refine_ls_extinction_coef 0.022(8)
_refine_ls_extinction_expression Fc^*^=kFc[1+0.001xFc^2^\l^3^/sin(2\q)]^-1/4^
_refine_ls_extinction_method SHELXL
_refine_ls_goodness_of_fit_ref 1.016
_refine_ls_hydrogen_treatment mixed
_refine_ls_matrix_type full
_refine_ls_number_parameters 215
_refine_ls_number_reflns 3998
_refine_ls_number_restraints 0
_refine_ls_restrained_S_all 1.016
_refine_ls_R_factor_all 0.1696
_refine_ls_R_factor_gt 0.0967
_refine_ls_shift/su_max 0.000
_refine_ls_shift/su_mean 0.000
_refine_ls_structure_factor_coef Fsqd
_refine_ls_weighting_details 'calc w=1/[\s^2^(Fo^2^)+(0.1785P)^2^+0.0000P] where P=(Fo^2^+2Fc^2^)/3'
_refine_ls_weighting_scheme calc
_refine_ls_wR_factor_gt 0.2631
_refine_ls_wR_factor_ref 0.3175
_reflns_number_gt 1939
_reflns_number_total 3998
_reflns_threshold_expression >2sigma(I)
_cod_data_source_file c4ra10391b2.cif
_cod_data_source_block tfepoxy
_cod_original_cell_volume 1725.1(12)
_cod_database_code 7235720

loop_
_symmetry_equiv_pos_as_xyz
'x, y, z'
'-x+1/2, -y, z+1/2'
'-x, y+1/2, -z+1/2'
'x+1/2, -y+1/2, -z'

loop_
_atom_site_label
_atom_site_type_symbol
_atom_site_fract_x
_atom_site_fract_y
_atom_site_fract_z
_atom_site_U_iso_or_equiv
_atom_site_adp_type
_atom_site_occupancy
_atom_site_symmetry_multiplicity
_atom_site_calc_flag
_atom_site_refinement_flags
C1 C 0.3646(9) 0.3978(2) 0.6333(3) 0.0434(11) Uani 1 1 d .
H1 H 0.1899 0.3934 0.6547 0.052 Uiso 1 1 calc R
C13 C 0.1413(10) 0.6616(3) 0.6174(4) 0.0584(15) Uani 1 1 d .
C7 C 0.7354(10) 0.4211(3) 0.7867(3) 0.0547(13) Uani 1 1 d .
C6 C 0.5578(10) 0.3669(3) 0.6822(3) 0.0473(12) Uani 1 1 d .
H6 H 0.7357 0.3762 0.6641 0.057 Uiso 1 1 calc R
C12 C 0.2179(9) 0.5262(3) 0.6193(3) 0.0464(12) Uani 1 1 d .
C2 C 0.3597(14) 0.3533(3) 0.5712(4) 0.0680(17) Uani 1 1 d .
H2 H 0.2204 0.3681 0.5388 0.082 Uiso 1 1 calc R
C15 C -0.0322(14) 0.6609(4) 0.5583(4) 0.0757(19) Uani 1 1 d .
H15A H 0.0670 0.6477 0.5179 0.114 Uiso 1 1 calc R
H15B H -0.1090 0.7104 0.5524 0.114 Uiso 1 1 calc R
H15C H -0.1698 0.6241 0.5654 0.114 Uiso 1 1 calc R
C16 C 0.3233(12) 0.7246(3) 0.6157(4) 0.075(2) Uani 1 1 d .
H16A H 0.4586 0.7170 0.6497 0.113 Uiso 1 1 calc R
H16B H 0.2302 0.7710 0.6254 0.113 Uiso 1 1 calc R
H16C H 0.4025 0.7278 0.5708 0.113 Uiso 1 1 calc R
C14 C -0.0040(14) 0.6615(4) 0.6816(4) 0.0738(18) Uani 1 1 d .
H14A H -0.1329 0.6214 0.6809 0.111 Uiso 1 1 calc R
H14B H -0.0915 0.7096 0.6874 0.111 Uiso 1 1 calc R
H14C H 0.1160 0.6534 0.7192 0.111 Uiso 1 1 calc R
C5 C 0.5215(16) 0.2828(3) 0.6914(4) 0.0769(19) Uani 1 1 d .
H5A H 0.6506 0.2645 0.7245 0.092 Uiso 1 1 calc R
H5B H 0.3473 0.2734 0.7105 0.092 Uiso 1 1 calc R
C4 C 0.5486(18) 0.2406(3) 0.6293(5) 0.095(3) Uani 1 1 d .
H4A H 0.4732 0.1904 0.6362 0.114 Uiso 1 1 calc R
H4B H 0.7353 0.2340 0.6197 0.114 Uiso 1 1 calc R
C3 C 0.4238(17) 0.2750(3) 0.5690(5) 0.088(2) Uani 1 1 d .
H3 H 0.3285 0.2421 0.5367 0.105 Uiso 1 1 calc R
N1 N 0.4119(7) 0.4757(2) 0.6218(3) 0.0537(12) Uani 1 1 d .
H1A H 0.5719 0.4910 0.6163 0.064 Uiso 1 1 calc R
N2 N 0.5338(8) 0.4045(3) 0.7474(2) 0.0570(12) Uani 1 1 d .
H2A H 0.3783 0.4168 0.7615 0.068 Uiso 1 1 calc R
O3 O 0.3138(6) 0.59482(17) 0.6154(2) 0.0590(11) Uani 1 1 d .
O5 O 0.6581(6) 0.4554(2) 0.8419(2) 0.0644(11) Uani 1 1 d .
O2 O -0.0070(6) 0.5093(2) 0.6195(3) 0.0697(13) Uani 1 1 d .
O4 O 0.9586(7) 0.4074(3) 0.7718(2) 0.0751(13) Uani 1 1 d .
O1 O 0.5972(15) 0.3378(3) 0.5404(4) 0.116(2) Uani 1 1 d .
C17 C 0.8441(9) 0.4885(3) 0.8887(3) 0.0554(14) Uani 1 1 d .
C20 C 1.0074(13) 0.4301(3) 0.9191(4) 0.0703(17) Uani 1 1 d .
H20A H 0.8970 0.3928 0.9412 0.105 Uiso 1 1 calc R
H20B H 1.1230 0.4526 0.9527 0.105 Uiso 1 1 calc R
H20C H 1.1106 0.4059 0.8839 0.105 Uiso 1 1 calc R
C18 C 0.9981(13) 0.5499(4) 0.8555(4) 0.083(2) Uani 1 1 d .
H18A H 1.1247 0.5279 0.8244 0.125 Uiso 1 1 calc R
H18B H 1.0887 0.5789 0.8901 0.125 Uiso 1 1 calc R
H18C H 0.8810 0.5826 0.8303 0.125 Uiso 1 1 calc R
C19 C 0.6715(12) 0.5225(4) 0.9402(4) 0.0740(18) Uani 1 1 d .
H19A H 0.5484 0.5560 0.9180 0.111 Uiso 1 1 calc R
H19B H 0.7757 0.5507 0.9727 0.111 Uiso 1 1 calc R
H19C H 0.5767 0.4830 0.9639 0.111 Uiso 1 1 calc R

loop_
_atom_site_aniso_label
_atom_site_aniso_U_11
_atom_site_aniso_U_22
_atom_site_aniso_U_33
_atom_site_aniso_U_23
_atom_site_aniso_U_13
_atom_site_aniso_U_12
C1 0.040(2) 0.041(2) 0.050(3) -0.006(2) -0.001(2) -0.004(2)
C13 0.044(3) 0.049(3) 0.083(5) 0.002(3) 0.003(3) 0.018(2)
C7 0.043(3) 0.081(3) 0.040(3) 0.004(3) -0.008(2) -0.003(2)
C6 0.044(2) 0.053(3) 0.044(3) 0.001(2) 0.002(2) 0.006(2)
C12 0.040(2) 0.046(3) 0.053(3) 0.006(2) -0.009(2) 0.0028(19)
C2 0.082(4) 0.073(4) 0.049(4) -0.003(3) -0.013(3) -0.011(3)
C15 0.074(4) 0.082(4) 0.072(5) -0.006(3) -0.007(4) 0.030(4)
C16 0.065(3) 0.047(3) 0.113(6) 0.003(3) 0.010(4) 0.003(3)
C14 0.072(4) 0.076(4) 0.073(5) -0.005(3) 0.002(4) 0.016(3)
C5 0.100(5) 0.058(3) 0.072(5) 0.011(3) -0.014(4) 0.005(3)
C4 0.134(6) 0.035(3) 0.116(7) -0.002(3) -0.005(6) 0.005(4)
C3 0.117(6) 0.048(3) 0.099(6) -0.018(3) -0.003(5) -0.010(4)
N1 0.0317(17) 0.046(2) 0.084(4) 0.008(2) 0.006(2) -0.0014(16)
N2 0.0315(19) 0.092(3) 0.048(3) -0.023(2) 0.0010(18) 0.002(2)
O3 0.0393(16) 0.0428(19) 0.095(3) 0.0072(18) 0.0005(19) 0.0055(14)
O5 0.0381(18) 0.102(3) 0.053(3) -0.017(2) -0.0008(18) -0.0055(19)
O2 0.0283(15) 0.065(2) 0.116(4) 0.010(2) -0.007(2) -0.0021(15)
O4 0.0309(18) 0.119(3) 0.075(3) -0.017(3) 0.0038(18) 0.0040(19)
O1 0.140(5) 0.107(4) 0.101(5) -0.016(3) 0.036(4) -0.005(4)
C17 0.044(2) 0.077(3) 0.045(3) -0.002(2) -0.003(2) -0.007(2)
C20 0.063(3) 0.081(4) 0.067(4) 0.011(3) -0.010(3) -0.009(3)
C18 0.068(4) 0.075(4) 0.107(6) 0.018(4) -0.001(4) -0.022(3)
C19 0.067(4) 0.084(4) 0.071(5) -0.016(3) -0.011(3) -0.010(3)

loop_
_atom_type_symbol
_atom_type_description
_atom_type_scat_dispersion_real
_atom_type_scat_dispersion_imag
_atom_type_scat_source
C C 0.0033 0.0016 'International Tables Vol C Tables 4.2.6.8 and 6.1.1.4'
H H 0.0000 0.0000 'International Tables Vol C Tables 4.2.6.8 and 6.1.1.4'
N N 0.0061 0.0033 'International Tables Vol C Tables 4.2.6.8 and 6.1.1.4'
O O 0.0106 0.0060 'International Tables Vol C Tables 4.2.6.8 and 6.1.1.4'

loop_
_geom_angle_atom_site_label_1
_geom_angle_atom_site_label_2
_geom_angle_atom_site_label_3
_geom_angle
N1 C1 C2 113.6(5)
N1 C1 C6 110.4(4)
C2 C1 C6 110.7(4)
C16 C13 C15 112.2(5)
C16 C13 C14 110.3(5)
C15 C13 C14 112.0(5)
C16 C13 O3 103.5(4)
C15 C13 O3 109.6(5)
C14 C13 O3 108.9(5)
O4 C7 O5 125.7(5)
O4 C7 N2 123.6(6)
O5 C7 N2 110.6(5)
N2 C6 C1 110.2(4)
N2 C6 C5 109.8(5)
C1 C6 C5 111.1(5)
O2 C12 O3 126.5(4)
O2 C12 N1 123.2(5)
O3 C12 N1 110.2(4)
O1 C2 C3 65.9(5)
O1 C2 C1 117.3(6)
C3 C2 C1 123.5(6)
C4 C5 C6 113.6(6)
C5 C4 C3 115.0(6)
C2 C3 C4 118.6(6)
C2 C3 O1 55.7(4)
C4 C3 O1 110.1(6)
C12 N1 C1 122.1(4)
C7 N2 C6 123.5(4)
C12 O3 C13 121.2(4)
C7 O5 C17 121.1(4)
C2 O1 C3 58.4(5)
O5 C17 C20 110.3(5)
O5 C17 C19 101.9(4)
C20 C17 C19 110.7(6)
O5 C17 C18 111.5(6)
C20 C17 C18 113.3(5)
C19 C17 C18 108.5(6)

loop_
_geom_bond_atom_site_label_1
_geom_bond_atom_site_label_2
_geom_bond_distance
C1 N1 1.407(6)
C1 C2 1.437(8)
C1 C6 1.468(7)
C13 C16 1.439(8)
C13 C15 1.445(9)
C13 C14 1.447(9)
C13 O3 1.463(6)
C7 O4 1.190(7)
C7 O5 1.290(7)
C7 N2 1.307(7)
C6 N2 1.432(7)
C6 C5 1.500(8)
C12 O2 1.176(6)
C12 O3 1.301(6)
C12 N1 1.324(6)
C2 O1 1.369(9)
C2 C3 1.412(9)
C5 C4 1.423(10)
C4 C3 1.461(11)
C3 O1 1.514(9)
O5 C17 1.431(6)
C17 C20 1.444(8)
C17 C19 1.455(8)
C17 C18 1.478(8)
